data_4334325
loop_
_publ_author_name
'Jamie Hicks'
'Cameron Jones'

_publ_section_title
;
 Extremely Bulky Amido First Row Transition Metal(II) Halide Complexes:
 Potential Precursors to Low Coordinate Metal-Metal Bonded Systems
;
_journal_name_full 'Inorganic Chemistry'
_journal_page_first 3900
_journal_page_last 3907
_journal_paper_doi 10.1021/ic302672a
_journal_volume 52
_journal_year 2013
_chemical_formula_sum 'C129.8 H131.2 Br2 Fe2 N2 O2 Si2'
_chemical_formula_weight 2078.87
_chemical_name_systematic
; 
 ? 
;
_space_group_IT_number 2
_symmetry_cell_setting triclinic
_symmetry_space_group_name_Hall '-P 1'
_symmetry_space_group_name_H-M 'P -1'
_atom_sites_solution_hydrogens geom
_atom_sites_solution_primary direct
_atom_sites_solution_secondary difmap
_audit_creation_method SHELXL-97
_cell_angle_alpha 64.520(3)
_cell_angle_beta 70.367(3)
_cell_angle_gamma 78.910(3)
_cell_formula_units_Z 1
_cell_length_a 14.0504(4)
_cell_length_b 14.5583(5)
_cell_length_c 15.2887(5)
_cell_measurement_temperature 123(2)
_cell_volume 2654.80(17)
_computing_structure_refinement 'SHELXL-97 (Sheldrick, 1997)'
_computing_structure_solution 'SHELXS-97 (Sheldrick, 1990)'
_diffrn_ambient_temperature 123(2)
_diffrn_measured_fraction_theta_full 0.998
_diffrn_measured_fraction_theta_max 0.998
_diffrn_measurement_device_type 'Oxford Gemini Ultra'
_diffrn_radiation_monochromator graphite
_diffrn_radiation_source 'Enhance (Mo) x-ray Source'
_diffrn_radiation_type MoK\a
_diffrn_radiation_wavelength 0.71073
_diffrn_reflns_av_R_equivalents 0.0269
_diffrn_reflns_av_sigmaI/netI 0.0259
_diffrn_reflns_limit_h_max 17
_diffrn_reflns_limit_h_min -17
_diffrn_reflns_limit_k_max 17
_diffrn_reflns_limit_k_min -17
_diffrn_reflns_limit_l_max 18
_diffrn_reflns_limit_l_min -18
_diffrn_reflns_number 39120
_diffrn_reflns_theta_full 26.00
_diffrn_reflns_theta_max 26.00
_diffrn_reflns_theta_min 2.95
_exptl_absorpt_coefficient_mu 1.103
_exptl_absorpt_correction_T_max 0.852
_exptl_absorpt_correction_T_min 0.765
_exptl_absorpt_correction_type multi-scan
_exptl_absorpt_process_details 'SCALE3 ABSPACK'
_exptl_crystal_colour yellow
_exptl_crystal_density_diffrn 1.300
_exptl_crystal_description block
_exptl_crystal_F_000 1090
_exptl_crystal_size_max 0.26
_exptl_crystal_size_mid 0.18
_exptl_crystal_size_min 0.15
_refine_diff_density_max 0.840
_refine_diff_density_min -0.416
_refine_diff_density_rms 0.057
_refine_ls_extinction_method none
_refine_ls_goodness_of_fit_ref 1.026
_refine_ls_hydrogen_treatment constr
_refine_ls_matrix_type full
_refine_ls_number_parameters 662
_refine_ls_number_reflns 10417
_refine_ls_number_restraints 35
_refine_ls_restrained_S_all 1.044
_refine_ls_R_factor_all 0.0406
_refine_ls_R_factor_gt 0.0318
_refine_ls_shift/su_max 0.001
_refine_ls_shift/su_mean 0.000
_refine_ls_structure_factor_coef Fsqd
_refine_ls_weighting_details 'calc w=1/[\s^2^(Fo^2^)+(0.0370P)^2^+2.2679P] where P=(Fo^2^+2Fc^2^)/3'
_refine_ls_weighting_scheme calc
_refine_ls_wR_factor_gt 0.0766
_refine_ls_wR_factor_ref 0.0820
_reflns_number_gt 8991
_reflns_number_total 10417
_reflns_threshold_expression >2sigma(I)
_cod_data_source_file ic302672a_si_002_06.cif
_cod_data_source_block compound6
_cod_original_cell_volume 2654.80(15)
_cod_original_formula_sum 'C129.80 H131.20 Br2 Fe2 N2 O2 Si2'
_cod_database_code 4334325

loop_
_symmetry_equiv_pos_as_xyz
'x, y, z'
'-x, -y, -z'

loop_
_atom_site_label
_atom_site_type_symbol
_atom_site_fract_x
_atom_site_fract_y
_atom_site_fract_z
_atom_site_U_iso_or_equiv
_atom_site_adp_type
_atom_site_occupancy
_atom_site_symmetry_multiplicity
_atom_site_calc_flag
_atom_site_refinement_flags
_atom_site_disorder_assembly
_atom_site_disorder_group
Br1 Br -0.007410(14) 0.955254(15) 0.129031(15) 0.01977(6) Uani 1 1 d . . .
Fe1 Fe -0.12535(2) 1.06706(2) 0.02280(2) 0.01603(7) Uani 1 1 d . . .
Si1 Si -0.11909(4) 1.30407(4) 0.00163(4) 0.01512(11) Uani 1 1 d . . .
O1 O -0.22466(10) 0.96342(10) 0.05348(11) 0.0217(3) Uani 1 1 d . . .
N1 N -0.17842(11) 1.20058(11) 0.02123(12) 0.0140(3) Uani 1 1 d . . .
C1 C -0.28635(14) 1.20518(13) 0.04199(15) 0.0143(4) Uani 1 1 d . . .
C2 C -0.34947(14) 1.16987(14) 0.14323(15) 0.0152(4) Uani 1 1 d . . .
C3 C -0.45396(14) 1.17594(15) 0.16198(15) 0.0181(4) Uani 1 1 d . . .
H3 H -0.4952 1.1528 0.2302 0.022 Uiso 1 1 calc R . .
C4 C -0.50043(14) 1.21432(15) 0.08546(16) 0.0190(4) Uani 1 1 d . . .
C5 C -0.43838(15) 1.24352(15) -0.01326(16) 0.0190(4) Uani 1 1 d . . .
H5 H -0.4687 1.2665 -0.0666 0.023 Uiso 1 1 calc R . .
C6 C -0.33283(14) 1.24039(14) -0.03721(15) 0.0162(4) Uani 1 1 d . . .
C7 C -0.61442(15) 1.22218(17) 0.11064(18) 0.0252(5) Uani 1 1 d . . .
H7A H -0.6410 1.1554 0.1579 0.038 Uiso 1 1 calc R . .
H7B H -0.6342 1.2446 0.0486 0.038 Uiso 1 1 calc R . .
H7C H -0.6421 1.2717 0.1418 0.038 Uiso 1 1 calc R . .
C8 C -0.30505(14) 1.12078(15) 0.23292(15) 0.0170(4) Uani 1 1 d . . .
H8 H -0.2303 1.1126 0.2037 0.020 Uiso 1 1 calc R . .
C9 C -0.34124(15) 1.01326(15) 0.30213(15) 0.0184(4) Uani 1 1 d . . .
C10 C -0.27880(17) 0.92916(17) 0.29383(16) 0.0273(5) Uani 1 1 d . . .
H10 H -0.2132 0.9393 0.2470 0.033 Uiso 1 1 calc R . .
C11 C -0.31035(19) 0.83042(17) 0.35271(18) 0.0336(5) Uani 1 1 d . . .
H11 H -0.2665 0.7741 0.3455 0.040 Uiso 1 1 calc R . .
C12 C -0.40556(19) 0.81416(17) 0.42182(17) 0.0305(5) Uani 1 1 d . . .
H12 H -0.4280 0.7470 0.4610 0.037 Uiso 1 1 calc R . .
C13 C -0.46773(17) 0.89704(16) 0.43311(16) 0.0248(5) Uani 1 1 d . . .
H13 H -0.5328 0.8865 0.4810 0.030 Uiso 1 1 calc R . .
C14 C -0.43557(15) 0.99538(15) 0.37483(15) 0.0203(4) Uani 1 1 d . . .
H14 H -0.4783 1.0513 0.3845 0.024 Uiso 1 1 calc R . .
C15 C -0.32042(15) 1.18416(15) 0.29513(15) 0.0207(4) Uani 1 1 d . . .
C16 C -0.26231(17) 1.15540(19) 0.36176(17) 0.0300(5) Uani 1 1 d . . .
H16 H -0.2139 1.0994 0.3654 0.036 Uiso 1 1 calc R . .
C17 C -0.2738(2) 1.2071(2) 0.42293(19) 0.0399(6) Uani 1 1 d . . .
H17 H -0.2335 1.1865 0.4679 0.048 Uiso 1 1 calc R . .
C18 C -0.3443(2) 1.2888(2) 0.41834(19) 0.0402(6) Uani 1 1 d . . .
H18 H -0.3528 1.3242 0.4604 0.048 Uiso 1 1 calc R . .
C19 C -0.4016(2) 1.31826(17) 0.35252(17) 0.0335(6) Uani 1 1 d . . .
H19 H -0.4497 1.3744 0.3490 0.040 Uiso 1 1 calc R . .
C20 C -0.39000(17) 1.26659(16) 0.29079(16) 0.0250(5) Uani 1 1 d . . .
H20 H -0.4300 1.2880 0.2454 0.030 Uiso 1 1 calc R . .
C21 C -0.27095(15) 1.27155(15) -0.14841(15) 0.0183(4) Uani 1 1 d . . .
H21 H -0.1985 1.2520 -0.1491 0.022 Uiso 1 1 calc R . .
C22 C -0.29881(15) 1.20932(15) -0.19488(15) 0.0195(4) Uani 1 1 d . . .
C23 C -0.25056(16) 1.11444(16) -0.18661(17) 0.0254(5) Uani 1 1 d . . .
H23 H -0.1987 1.0894 -0.1538 0.030 Uiso 1 1 calc R . .
C24 C -0.27679(19) 1.05549(18) -0.22555(18) 0.0326(5) Uani 1 1 d . . .
H24 H -0.2431 0.9906 -0.2186 0.039 Uiso 1 1 calc R . .
C25 C -0.35136(19) 1.09067(19) -0.27410(19) 0.0345(5) Uani 1 1 d . . .
H25 H -0.3696 1.0502 -0.3002 0.041 Uiso 1 1 calc R . .
C26 C -0.39937(19) 1.18551(19) -0.28438(19) 0.0346(6) Uani 1 1 d . . .
H26 H -0.4506 1.2105 -0.3181 0.041 Uiso 1 1 calc R . .
C27 C -0.37293(17) 1.24425(17) -0.24553(17) 0.0277(5) Uani 1 1 d . . .
H27 H -0.4060 1.3095 -0.2537 0.033 Uiso 1 1 calc R . .
C28 C -0.27610(16) 1.38540(16) -0.21486(16) 0.0231(4) Uani 1 1 d . . .
C29 C -0.35514(18) 1.45352(17) -0.19354(18) 0.0289(5) Uani 1 1 d . . .
H29 H -0.4093 1.4300 -0.1333 0.035 Uiso 1 1 calc R . .
C30 C -0.3559(2) 1.55579(19) -0.2594(2) 0.0417(6) Uani 1 1 d . . .
H30 H -0.4104 1.6013 -0.2435 0.050 Uiso 1 1 calc R . .
C31 C -0.2784(3) 1.5912(2) -0.3472(2) 0.0517(8) Uani 1 1 d . . .
H31 H -0.2793 1.6609 -0.3921 0.062 Uiso 1 1 calc R . .
C32 C -0.1992(2) 1.5247(2) -0.3694(2) 0.0491(7) Uani 1 1 d . . .
H32 H -0.1450 1.5488 -0.4296 0.059 Uiso 1 1 calc R . .
C33 C -0.19849(19) 1.42264(18) -0.30405(18) 0.0338(5) Uani 1 1 d . . .
H33 H -0.1440 1.3774 -0.3206 0.041 Uiso 1 1 calc R . .
C34 C -0.01799(14) 1.26477(15) 0.06817(15) 0.0177(4) Uani 1 1 d . . .
C35 C 0.06377(15) 1.32638(15) 0.03052(17) 0.0220(4) Uani 1 1 d . . .
H35 H 0.0727 1.3817 -0.0336 0.026 Uiso 1 1 calc R . .
C36 C 0.13209(15) 1.30837(16) 0.08484(18) 0.0253(5) Uani 1 1 d . . .
H36 H 0.1870 1.3511 0.0577 0.030 Uiso 1 1 calc R . .
C37 C 0.12027(16) 1.22827(18) 0.17839(18) 0.0283(5) Uani 1 1 d . . .
H37 H 0.1664 1.2163 0.2160 0.034 Uiso 1 1 calc R . .
C38 C 0.04032(16) 1.16529(18) 0.21711(18) 0.0287(5) Uani 1 1 d . . .
H38 H 0.0323 1.1095 0.2808 0.034 Uiso 1 1 calc R . .
C39 C -0.02761(15) 1.18413(16) 0.16252(16) 0.0219(4) Uani 1 1 d . . .
H39 H -0.0823 1.1410 0.1901 0.026 Uiso 1 1 calc R . .
C40 C -0.05334(15) 1.37962(15) -0.13545(16) 0.0210(4) Uani 1 1 d . . .
C41 C 0.00348(16) 1.33184(16) -0.20034(17) 0.0252(5) Uani 1 1 d . . .
H41 H 0.0034 1.2599 -0.1769 0.030 Uiso 1 1 calc R . .
C42 C 0.06000(18) 1.38693(19) -0.29812(19) 0.0354(6) Uani 1 1 d . . .
H42 H 0.0981 1.3525 -0.3406 0.042 Uiso 1 1 calc R . .
C43 C 0.0611(2) 1.4917(2) -0.3341(2) 0.0437(7) Uani 1 1 d . . .
H43 H 0.1000 1.5293 -0.4010 0.052 Uiso 1 1 calc R . .
C44 C 0.0053(2) 1.54117(19) -0.2720(2) 0.0462(7) Uani 1 1 d . . .
H44 H 0.0055 1.6132 -0.2962 0.055 Uiso 1 1 calc R . .
C45 C -0.05100(19) 1.48563(17) -0.17409(19) 0.0344(6) Uani 1 1 d . . .
H45 H -0.0890 1.5207 -0.1322 0.041 Uiso 1 1 calc R . .
C46 C -0.20953(14) 1.39560(14) 0.05241(15) 0.0175(4) Uani 1 1 d . . .
C47 C -0.29496(16) 1.44098(15) 0.01818(17) 0.0232(4) Uani 1 1 d . . .
H47 H -0.3078 1.4243 -0.0303 0.028 Uiso 1 1 calc R . .
C48 C -0.36095(16) 1.50950(16) 0.05358(18) 0.0269(5) Uani 1 1 d . . .
H48 H -0.4185 1.5389 0.0297 0.032 Uiso 1 1 calc R . .
C49 C -0.34308(17) 1.53524(16) 0.12378(17) 0.0275(5) Uani 1 1 d . . .
H49 H -0.3886 1.5818 0.1485 0.033 Uiso 1 1 calc R . .
C50 C -0.25895(17) 1.49299(16) 0.15765(17) 0.0259(5) Uani 1 1 d . . .
H50 H -0.2458 1.5114 0.2049 0.031 Uiso 1 1 calc R . .
C51 C -0.19314(15) 1.42334(15) 0.12267(16) 0.0207(4) Uani 1 1 d . . .
H51 H -0.1359 1.3941 0.1472 0.025 Uiso 1 1 calc R . .
C52 C -0.33557(15) 0.97501(16) 0.07363(18) 0.0254(5) Uani 1 1 d . . .
H52A H -0.3561 1.0404 0.0244 0.030 Uiso 1 1 calc R . .
H52B H -0.3691 0.9725 0.1428 0.030 Uiso 1 1 calc R . .
C53 C -0.36252(18) 0.88601(18) 0.0623(2) 0.0344(6) Uani 1 1 d . . .
H53A H -0.3557 0.9017 -0.0092 0.041 Uiso 1 1 calc R . .
H53B H -0.4323 0.8663 0.1038 0.041 Uiso 1 1 calc R . .
C54 C -0.28449(18) 0.80293(17) 0.1010(2) 0.0328(5) Uani 1 1 d . . .
H54A H -0.3029 0.7732 0.1758 0.039 Uiso 1 1 calc R . .
H54B H -0.2766 0.7480 0.0769 0.039 Uiso 1 1 calc R . .
C55 C -0.18978(17) 0.86130(17) 0.0551(2) 0.0354(6) Uani 1 1 d . . .
H55A H -0.1422 0.8286 0.0968 0.043 Uiso 1 1 calc R . .
H55B H -0.1553 0.8646 -0.0142 0.043 Uiso 1 1 calc R . .
C56 C -0.5663(4) 1.4807(4) 0.5319(4) 0.0374(13) Uani 0.50 1 d PD A -1
C57 C -0.5350(9) 1.5336(16) 0.4283(6) 0.033(2) Uani 0.50 1 d PD A -1
H57 H -0.5817 1.5466 0.3910 0.039 Uiso 0.50 1 calc PR A -1
C58 C -0.4379(6) 1.5688(4) 0.3759(5) 0.0410(13) Uani 0.50 1 d PD A -1
H58 H -0.4193 1.6054 0.3047 0.049 Uiso 0.50 1 calc PR A -1
C59 C -0.3678(5) 1.5492(7) 0.4303(6) 0.060(3) Uani 0.50 1 d PD A -1
H59 H -0.3008 1.5714 0.3966 0.072 Uiso 0.50 1 calc PR A -1
C60 C -0.3994(6) 1.4959(5) 0.5357(5) 0.0494(16) Uani 0.50 1 d PD A -1
H60 H -0.3536 1.4821 0.5742 0.059 Uiso 0.50 1 calc PR A -1
C61 C -0.4974(9) 1.4634(17) 0.5840(10) 0.039(3) Uani 0.50 1 d PD A -1
H61 H -0.5174 1.4281 0.6554 0.047 Uiso 0.50 1 calc PR A -1
C62 C -0.6721(6) 1.4455(8) 0.5880(7) 0.051(2) Uani 0.50 1 d PD A -1
H62A H -0.7166 1.5011 0.6023 0.076 Uiso 0.50 1 calc PR A -1
H62B H -0.6718 1.3871 0.6517 0.076 Uiso 0.50 1 calc PR A -1
H62C H -0.6969 1.4253 0.5464 0.076 Uiso 0.50 1 calc PR A -1
C63 C -1.1054(4) 1.2429(4) 0.5492(5) 0.0628(14) Uiso 0.60 1 d PD B 1
H63A H -1.0912 1.2535 0.4784 0.094 Uiso 0.60 1 calc PR B 1
H63B H -1.1503 1.2993 0.5617 0.094 Uiso 0.60 1 calc PR B 1
H63C H -1.1383 1.1785 0.5932 0.094 Uiso 0.60 1 calc PR B 1
C64 C -1.0105(4) 1.2392(4) 0.5709(4) 0.0613(15) Uiso 0.60 1 d PD B 1
H64A H -1.0259 1.2314 0.6418 0.074 Uiso 0.60 1 calc PR B 1
H64B H -0.9781 1.3048 0.5266 0.074 Uiso 0.60 1 calc PR B 1
C65 C -0.9354(5) 1.1522(5) 0.5553(5) 0.0816(19) Uiso 0.60 1 d PD B 1
H65A H -0.8753 1.1513 0.5757 0.098 Uiso 0.60 1 calc PR B 1
H65B H -0.9675 1.0864 0.5993 0.098 Uiso 0.60 1 calc PR B 1
C66 C -0.9023(4) 1.1625(5) 0.4482(4) 0.0789(18) Uiso 0.60 1 d PD B 1
H66A H -0.8742 1.2300 0.4035 0.095 Uiso 0.60 1 calc PR B 1
H66B H -0.9616 1.1585 0.4291 0.095 Uiso 0.60 1 calc PR B 1
C67 C -0.8204(4) 1.0770(5) 0.4323(5) 0.0719(17) Uiso 0.60 1 d PD B 1
H67A H -0.8397 1.0105 0.4888 0.086 Uiso 0.60 1 calc PR B 1
H67B H -0.8155 1.0716 0.3686 0.086 Uiso 0.60 1 calc PR B 1
C68 C -0.7200(4) 1.1031(6) 0.4281(6) 0.051(2) Uiso 0.60 1 d PD B 1
H68A H -0.6986 1.1660 0.3687 0.077 Uiso 0.60 1 calc PR B 1
H68B H -0.6694 1.0475 0.4232 0.077 Uiso 0.60 1 calc PR B 1
H68C H -0.7265 1.1128 0.4895 0.077 Uiso 0.60 1 calc PR B 1
C70 C -0.8349(5) 1.1250(6) 0.4764(6) 0.065(2) Uiso 0.40 1 d PD C 2
C71 C -0.8731(6) 1.1836(6) 0.5327(7) 0.076(3) Uiso 0.40 1 d PD C 2
H71 H -0.8277 1.2179 0.5409 0.091 Uiso 0.40 1 calc PR C 2
C72 C -0.9807(7) 1.1943(11) 0.5797(10) 0.159(7) Uiso 0.40 1 d PD C 2
H72 H -1.0052 1.2283 0.6246 0.190 Uiso 0.40 1 calc PR C 2
C73 C -1.0482(6) 1.1531(9) 0.5573(10) 0.111(4) Uiso 0.40 1 d PD C 2
H73 H -1.1187 1.1705 0.5754 0.134 Uiso 0.40 1 calc PR C 2
C74 C -1.0086(7) 1.0843(11) 0.5066(11) 0.143(6) Uiso 0.40 1 d PD C 2
H74 H -1.0543 1.0500 0.4987 0.171 Uiso 0.40 1 calc PR C 2
C75 C -0.9028(7) 1.0668(9) 0.4680(10) 0.113(4) Uiso 0.40 1 d PD C 2
H75 H -0.8770 1.0187 0.4378 0.135 Uiso 0.40 1 calc PR C 2
C76 C -0.7257(6) 1.1090(18) 0.4321(18) 0.152(11) Uiso 0.40 1 d PD C 2
H76A H -0.7010 1.1694 0.3710 0.228 Uiso 0.40 1 calc PR C 2
H76B H -0.7137 1.0495 0.4147 0.228 Uiso 0.40 1 calc PR C 2
H76C H -0.6897 1.0974 0.4812 0.228 Uiso 0.40 1 calc PR C 2

loop_
_atom_site_aniso_label
_atom_site_aniso_U_11
_atom_site_aniso_U_22
_atom_site_aniso_U_33
_atom_site_aniso_U_23
_atom_site_aniso_U_13
_atom_site_aniso_U_12
Br1 0.01547(10) 0.02152(11) 0.02179(11) -0.01066(8) -0.00396(8) 0.00271(7)
Fe1 0.01189(14) 0.01335(14) 0.02362(16) -0.00970(12) -0.00345(11) 0.00041(10)
Si1 0.0116(2) 0.0139(3) 0.0203(3) -0.0082(2) -0.0031(2) -0.00106(19)
O1 0.0138(7) 0.0167(7) 0.0361(9) -0.0141(6) -0.0043(6) -0.0005(5)
N1 0.0107(8) 0.0140(8) 0.0183(8) -0.0081(6) -0.0034(6) -0.0001(6)
C1 0.0125(9) 0.0113(9) 0.0206(10) -0.0077(8) -0.0047(7) -0.0003(7)
C2 0.0138(9) 0.0128(9) 0.0201(10) -0.0082(8) -0.0036(8) -0.0011(7)
C3 0.0142(9) 0.0186(10) 0.0206(10) -0.0086(8) -0.0023(8) -0.0017(7)
C4 0.0136(10) 0.0174(10) 0.0276(11) -0.0101(8) -0.0067(8) 0.0003(7)
C5 0.0173(10) 0.0184(10) 0.0245(11) -0.0088(8) -0.0101(8) 0.0001(8)
C6 0.0156(9) 0.0139(9) 0.0199(10) -0.0073(8) -0.0060(8) 0.0000(7)
C7 0.0128(10) 0.0288(11) 0.0337(12) -0.0122(10) -0.0071(9) -0.0001(8)
C8 0.0112(9) 0.0199(10) 0.0176(10) -0.0064(8) -0.0029(7) -0.0005(7)
C9 0.0177(10) 0.0206(10) 0.0172(10) -0.0079(8) -0.0050(8) -0.0008(8)
C10 0.0228(11) 0.0268(11) 0.0217(11) -0.0077(9) 0.0015(9) 0.0028(9)
C11 0.0397(14) 0.0211(11) 0.0287(12) -0.0087(10) -0.0020(10) 0.0063(10)
C12 0.0424(14) 0.0187(11) 0.0243(12) -0.0054(9) -0.0043(10) -0.0051(9)
C13 0.0232(11) 0.0268(11) 0.0207(11) -0.0087(9) 0.0003(9) -0.0073(9)
C14 0.0197(10) 0.0213(10) 0.0198(10) -0.0098(8) -0.0036(8) -0.0005(8)
C15 0.0196(10) 0.0232(10) 0.0171(10) -0.0060(8) 0.0006(8) -0.0117(8)
C16 0.0253(12) 0.0397(13) 0.0270(12) -0.0122(10) -0.0072(9) -0.0091(10)
C17 0.0427(15) 0.0572(17) 0.0290(13) -0.0190(12) -0.0083(11) -0.0222(13)
C18 0.0574(17) 0.0409(15) 0.0274(13) -0.0190(11) 0.0020(12) -0.0266(13)
C19 0.0463(15) 0.0219(11) 0.0257(12) -0.0091(10) 0.0035(11) -0.0132(10)
C20 0.0299(12) 0.0199(10) 0.0221(11) -0.0068(9) -0.0022(9) -0.0078(9)
C21 0.0150(10) 0.0209(10) 0.0189(10) -0.0079(8) -0.0056(8) 0.0006(8)
C22 0.0186(10) 0.0239(10) 0.0166(10) -0.0083(8) -0.0041(8) -0.0031(8)
C23 0.0249(11) 0.0274(11) 0.0262(11) -0.0123(9) -0.0103(9) 0.0030(9)
C24 0.0397(14) 0.0283(12) 0.0345(13) -0.0173(10) -0.0107(11) 0.0002(10)
C25 0.0423(14) 0.0384(14) 0.0334(13) -0.0203(11) -0.0128(11) -0.0078(11)
C26 0.0348(13) 0.0451(15) 0.0338(13) -0.0179(11) -0.0193(11) -0.0014(11)
C27 0.0282(12) 0.0293(12) 0.0288(12) -0.0117(10) -0.0146(10) 0.0034(9)
C28 0.0267(11) 0.0232(11) 0.0232(11) -0.0078(9) -0.0128(9) -0.0025(9)
C29 0.0334(13) 0.0258(11) 0.0308(12) -0.0108(10) -0.0155(10) 0.0015(9)
C30 0.0546(17) 0.0256(13) 0.0494(17) -0.0129(12) -0.0283(14) 0.0072(11)
C31 0.075(2) 0.0233(13) 0.0512(18) 0.0038(12) -0.0337(17) -0.0073(13)
C32 0.0552(18) 0.0388(15) 0.0365(15) 0.0057(12) -0.0127(13) -0.0168(13)
C33 0.0331(13) 0.0325(13) 0.0283(13) -0.0051(10) -0.0072(10) -0.0051(10)
C34 0.0120(9) 0.0186(10) 0.0258(11) -0.0146(9) -0.0032(8) 0.0021(7)
C35 0.0156(10) 0.0188(10) 0.0339(12) -0.0139(9) -0.0059(9) 0.0005(8)
C36 0.0136(10) 0.0252(11) 0.0426(13) -0.0196(10) -0.0063(9) -0.0015(8)
C37 0.0165(11) 0.0377(13) 0.0398(14) -0.0220(11) -0.0124(10) 0.0025(9)
C38 0.0214(11) 0.0321(12) 0.0315(12) -0.0104(10) -0.0100(9) -0.0001(9)
C39 0.0143(10) 0.0239(10) 0.0295(12) -0.0131(9) -0.0047(8) -0.0020(8)
C40 0.0166(10) 0.0203(10) 0.0247(11) -0.0086(9) -0.0035(8) -0.0034(8)
C41 0.0212(11) 0.0227(11) 0.0276(12) -0.0094(9) -0.0037(9) 0.0003(8)
C42 0.0301(13) 0.0392(14) 0.0296(13) -0.0148(11) 0.0007(10) 0.0000(10)
C43 0.0430(15) 0.0384(15) 0.0290(13) -0.0037(11) 0.0069(11) -0.0118(12)
C44 0.0579(18) 0.0219(12) 0.0411(16) -0.0044(11) 0.0030(13) -0.0137(12)
C45 0.0409(14) 0.0224(11) 0.0329(13) -0.0120(10) 0.0027(11) -0.0079(10)
C46 0.0148(9) 0.0124(9) 0.0225(10) -0.0072(8) -0.0010(8) -0.0020(7)
C47 0.0219(11) 0.0186(10) 0.0323(12) -0.0123(9) -0.0093(9) -0.0001(8)
C48 0.0184(11) 0.0183(10) 0.0410(13) -0.0106(10) -0.0080(9) 0.0021(8)
C49 0.0250(11) 0.0168(10) 0.0347(13) -0.0135(9) 0.0025(9) 0.0001(8)
C50 0.0314(12) 0.0221(11) 0.0248(11) -0.0132(9) -0.0023(9) -0.0034(9)
C51 0.0206(10) 0.0165(10) 0.0245(11) -0.0081(8) -0.0053(8) -0.0017(8)
C52 0.0145(10) 0.0257(11) 0.0394(13) -0.0175(10) -0.0055(9) -0.0011(8)
C53 0.0253(12) 0.0319(13) 0.0528(16) -0.0244(12) -0.0058(11) -0.0075(10)
C54 0.0381(14) 0.0207(11) 0.0402(14) -0.0152(10) -0.0042(11) -0.0078(10)
C55 0.0248(12) 0.0189(11) 0.0672(18) -0.0237(12) -0.0119(12) 0.0022(9)
C56 0.063(4) 0.020(2) 0.035(3) -0.014(2) -0.026(3) 0.016(3)
C57 0.040(7) 0.033(4) 0.031(4) -0.018(4) -0.017(5) 0.010(6)
C58 0.049(4) 0.031(3) 0.041(3) -0.018(3) -0.007(3) -0.001(3)
C59 0.025(5) 0.031(4) 0.111(8) -0.041(5) 0.021(5) -0.014(4)
C60 0.055(4) 0.041(4) 0.074(5) -0.035(4) -0.042(4) 0.020(3)
C61 0.048(8) 0.033(4) 0.037(4) -0.017(4) -0.018(4) 0.011(7)
C62 0.045(6) 0.040(4) 0.055(4) -0.020(3) 0.008(4) -0.014(4)

loop_
_atom_type_symbol
_atom_type_description
_atom_type_scat_dispersion_real
_atom_type_scat_dispersion_imag
_atom_type_scat_source
C C 0.0033 0.0016 'International Tables Vol C Tables 4.2.6.8 and 6.1.1.4'
H H 0.0000 0.0000 'International Tables Vol C Tables 4.2.6.8 and 6.1.1.4'
N N 0.0061 0.0033 'International Tables Vol C Tables 4.2.6.8 and 6.1.1.4'
O O 0.0106 0.0060 'International Tables Vol C Tables 4.2.6.8 and 6.1.1.4'
Si Si 0.0817 0.0704 'International Tables Vol C Tables 4.2.6.8 and 6.1.1.4'
Fe Fe 0.3463 0.8444 'International Tables Vol C Tables 4.2.6.8 and 6.1.1.4'
Br Br -0.2901 2.4595 'International Tables Vol C Tables 4.2.6.8 and 6.1.1.4'

loop_
_geom_angle_atom_site_label_1
_geom_angle_atom_site_label_2
_geom_angle_atom_site_label_3
_geom_angle
_geom_angle_site_symmetry_1
_geom_angle_site_symmetry_3
Fe1 Br1 Fe1 92.520(11) 2_575 .
N1 Fe1 O1 118.71(6) . .
N1 Fe1 Br1 121.76(5) . 2_575
O1 Fe1 Br1 99.17(4) . 2_575
N1 Fe1 Br1 122.13(5) . .
O1 Fe1 Br1 101.24(4) . .
Br1 Fe1 Br1 87.480(11) 2_575 .
N1 Si1 C34 111.92(8) . .
N1 Si1 C40 113.88(9) . .
C34 Si1 C40 105.32(9) . .
N1 Si1 C46 112.30(8) . .
C34 Si1 C46 105.43(9) . .
C40 Si1 C46 107.39(9) . .
C55 O1 C52 109.00(15) . .
C55 O1 Fe1 121.65(12) . .
C52 O1 Fe1 129.33(11) . .
C1 N1 Si1 120.25(12) . .
C1 N1 Fe1 108.33(11) . .
Si1 N1 Fe1 131.42(9) . .
C2 C1 C6 118.09(17) . .
C2 C1 N1 120.42(17) . .
C6 C1 N1 121.43(17) . .
C3 C2 C1 119.67(18) . .
C3 C2 C8 118.83(17) . .
C1 C2 C8 121.45(16) . .
C4 C3 C2 122.76(19) . .
C3 C4 C5 117.46(18) . .
C3 C4 C7 120.24(19) . .
C5 C4 C7 122.30(18) . .
C4 C5 C6 122.49(18) . .
C5 C6 C1 119.36(18) . .
C5 C6 C21 118.43(17) . .
C1 C6 C21 122.16(17) . .
C2 C8 C15 115.34(16) . .
C2 C8 C9 111.87(15) . .
C15 C8 C9 110.28(16) . .
C10 C9 C14 117.73(18) . .
C10 C9 C8 119.66(18) . .
C14 C9 C8 122.60(17) . .
C9 C10 C11 121.4(2) . .
C12 C11 C10 120.1(2) . .
C11 C12 C13 119.2(2) . .
C12 C13 C14 120.4(2) . .
C13 C14 C9 121.00(19) . .
C20 C15 C16 118.3(2) . .
C20 C15 C8 124.06(19) . .
C16 C15 C8 117.63(19) . .
C17 C16 C15 121.1(2) . .
C18 C17 C16 119.9(2) . .
C19 C18 C17 119.5(2) . .
C18 C19 C20 120.7(2) . .
C15 C20 C19 120.5(2) . .
C28 C21 C6 115.84(16) . .
C28 C21 C22 110.53(16) . .
C6 C21 C22 110.17(16) . .
C23 C22 C27 117.57(19) . .
C23 C22 C21 120.32(18) . .
C27 C22 C21 122.11(18) . .
C22 C23 C24 121.2(2) . .
C25 C24 C23 120.4(2) . .
C24 C25 C26 119.3(2) . .
C25 C26 C27 120.2(2) . .
C26 C27 C22 121.3(2) . .
C29 C28 C33 117.8(2) . .
C29 C28 C21 124.2(2) . .
C33 C28 C21 117.95(19) . .
C28 C29 C30 120.9(2) . .
C31 C30 C29 120.4(3) . .
C30 C31 C32 119.5(2) . .
C31 C32 C33 120.2(3) . .
C32 C33 C28 121.2(2) . .
C39 C34 C35 117.08(19) . .
C39 C34 Si1 122.59(15) . .
C35 C34 Si1 119.65(16) . .
C36 C35 C34 121.5(2) . .
C37 C36 C35 120.11(19) . .
C36 C37 C38 119.6(2) . .
C39 C38 C37 119.9(2) . .
C38 C39 C34 121.86(19) . .
C41 C40 C45 116.8(2) . .
C41 C40 Si1 121.66(16) . .
C45 C40 Si1 121.27(17) . .
C42 C41 C40 121.6(2) . .
C43 C42 C41 120.3(2) . .
C44 C43 C42 119.5(2) . .
C43 C44 C45 120.0(2) . .
C44 C45 C40 121.9(2) . .
C51 C46 C47 117.20(18) . .
C51 C46 Si1 121.89(15) . .
C47 C46 Si1 120.89(15) . .
C48 C47 C46 121.5(2) . .
C49 C48 C47 120.1(2) . .
C50 C49 C48 119.72(19) . .
C49 C50 C51 120.1(2) . .
C50 C51 C46 121.4(2) . .
O1 C52 C53 104.62(16) . .
C52 C53 C54 102.17(19) . .
C55 C54 C53 101.86(18) . .
O1 C55 C54 105.08(17) . .
C61 C56 C57 117.3(7) . .
C61 C56 C62 120.2(7) . .
C57 C56 C62 122.5(7) . .
C56 C57 C58 123.0(9) . .
C57 C58 C59 119.0(8) . .
C60 C59 C58 118.2(6) . .
C61 C60 C59 120.2(8) . .
C56 C61 C60 122.3(10) . .
C63 C64 C65 113.5(4) . .
C66 C65 C64 112.3(5) . .
C65 C66 C67 111.5(5) . .
C68 C67 C66 109.0(5) . .
C71 C70 C75 119.9(5) . .
C71 C70 C76 122.7(6) . .
C75 C70 C76 117.0(6) . .
C70 C71 C72 121.8(5) . .
C73 C72 C71 118.5(6) . .
C72 C73 C74 119.1(5) . .
C75 C74 C73 121.4(6) . .
C74 C75 C70 117.8(5) . .

loop_
_geom_bond_atom_site_label_1
_geom_bond_atom_site_label_2
_geom_bond_distance
_geom_bond_site_symmetry_2
Br1 Fe1 2.5455(3) 2_575
Br1 Fe1 2.5552(3) .
Fe1 N1 1.9363(15) .
Fe1 O1 2.0507(13) .
Fe1 Br1 2.5455(3) 2_575
Si1 N1 1.7267(16) .
Si1 C34 1.881(2) .
Si1 C40 1.887(2) .
Si1 C46 1.8891(19) .
O1 C55 1.465(2) .
O1 C52 1.474(2) .
N1 C1 1.435(2) .
C1 C2 1.419(3) .
C1 C6 1.423(3) .
C2 C3 1.391(3) .
C2 C8 1.530(3) .
C3 C4 1.385(3) .
C4 C5 1.387(3) .
C4 C7 1.510(3) .
C5 C6 1.400(3) .
C6 C21 1.532(3) .
C8 C15 1.531(3) .
C8 C9 1.532(3) .
C9 C10 1.389(3) .
C9 C14 1.398(3) .
C10 C11 1.392(3) .
C11 C12 1.385(3) .
C12 C13 1.386(3) .
C13 C14 1.389(3) .
C15 C20 1.387(3) .
C15 C16 1.393(3) .
C16 C17 1.387(3) .
C17 C18 1.386(4) .
C18 C19 1.374(4) .
C19 C20 1.394(3) .
C21 C28 1.529(3) .
C21 C22 1.535(3) .
C22 C23 1.389(3) .
C22 C27 1.394(3) .
C23 C24 1.391(3) .
C24 C25 1.378(3) .
C25 C26 1.383(4) .
C26 C27 1.389(3) .
C28 C29 1.391(3) .
C28 C33 1.391(3) .
C29 C30 1.393(3) .
C30 C31 1.376(4) .
C31 C32 1.380(4) .
C32 C33 1.390(4) .
C34 C39 1.397(3) .
C34 C35 1.401(3) .
C35 C36 1.390(3) .
C36 C37 1.383(3) .
C37 C38 1.391(3) .
C38 C39 1.386(3) .
C40 C41 1.398(3) .
C40 C45 1.398(3) .
C41 C42 1.387(3) .
C42 C43 1.382(4) .
C43 C44 1.381(4) .
C44 C45 1.389(3) .
C46 C51 1.395(3) .
C46 C47 1.404(3) .
C47 C48 1.385(3) .
C48 C49 1.385(3) .
C49 C50 1.379(3) .
C50 C51 1.394(3) .
C52 C53 1.509(3) .
C53 C54 1.525(3) .
C54 C55 1.510(3) .
C56 C61 1.373(7) .
C56 C57 1.382(7) .
C56 C62 1.506(6) .
C57 C58 1.395(7) .
C58 C59 1.407(7) .
C59 C60 1.405(7) .
C60 C61 1.390(7) .
C63 C64 1.465(6) .
C64 C65 1.534(6) .
C65 C66 1.490(6) .
C66 C67 1.567(6) .
C67 C68 1.504(6) .
C70 C71 1.379(6) .
C70 C75 1.459(6) .
C70 C76 1.472(6) .
C71 C72 1.449(7) .
C72 C73 1.410(7) .
C73 C74 1.442(7) .
C74 C75 1.421(7) .
